data_4120870
loop_
_publ_author_name
'Zhiji Han'
'Luxi Shen'
'William W. Brennessel'
'Patrick L. Holland'
'Richard Eisenberg'

_publ_section_title
;
 Nickel Pyridinethiolate Complexes as Catalysts for the Light-Driven
 Production of Hydrogen from Aqueous Solutions in Noble-Metal-Free Systems
;
_journal_name_full 'Journal of the American Chemical Society'
_journal_page_first 14659
_journal_page_last 14669
_journal_paper_doi 10.1021/ja405257s
_journal_volume 135
_journal_year 2013
_chemical_formula_moiety 'C16 H36 N, C12 H9 N6 Ni S3'
_chemical_formula_sum 'C28 H45 N7 Ni S3'
_chemical_formula_weight 634.60
_chemical_name_common eiszh12
_chemical_name_systematic
; 
 ? 
;
_space_group_IT_number 2
_symmetry_cell_setting triclinic
_symmetry_space_group_name_Hall '-P 1'
_symmetry_space_group_name_H-M 'P -1'
_atom_sites_solution_hydrogens geom
_atom_sites_solution_primary direct
_atom_sites_solution_secondary difmap
_audit_creation_method SHELXL-97
_cell_angle_alpha 81.971(3)
_cell_angle_beta 67.021(3)
_cell_angle_gamma 86.210(3)
_cell_formula_units_Z 2
_cell_length_a 10.9855(19)
_cell_length_b 12.676(2)
_cell_length_c 12.714(2)
_cell_measurement_reflns_used 3980
_cell_measurement_temperature 100.0(1)
_cell_measurement_theta_max 35.39
_cell_measurement_theta_min 2.60
_cell_volume 1613.9(5)
_computing_cell_refinement 'SAINT (Bruker, 2009)'
_computing_data_collection 'APEX2 (Bruker, 2011)'
_computing_data_reduction 'SAINT (Bruker, 2009)'
_computing_molecular_graphics 'SHELXTL (Sheldrick, 2008)'
_computing_publication_material 'SHELXTL (Sheldrick, 2008)'
_computing_structure_refinement 'SHELXL-97 (Sheldrick, 2008)'
_computing_structure_solution 'SIR97 (Altomare et al., 1999)'
_diffrn_ambient_temperature 100.0(1)
_diffrn_measured_fraction_theta_full 0.988
_diffrn_measured_fraction_theta_max 0.988
_diffrn_measurement_device_type 'Bruker SMART APEX II CCD Platform'
_diffrn_measurement_method 'area detector, \w scans per \f'
_diffrn_radiation_monochromator graphite
_diffrn_radiation_source 'fine-focus sealed tube'
_diffrn_radiation_type MoK\a
_diffrn_radiation_wavelength 0.71073
_diffrn_reflns_av_R_equivalents 0.0521
_diffrn_reflns_av_sigmaI/netI 0.0616
_diffrn_reflns_limit_h_max 17
_diffrn_reflns_limit_h_min -17
_diffrn_reflns_limit_k_max 20
_diffrn_reflns_limit_k_min -20
_diffrn_reflns_limit_l_max 20
_diffrn_reflns_limit_l_min -20
_diffrn_reflns_number 42960
_diffrn_reflns_theta_full 34.97
_diffrn_reflns_theta_max 34.97
_diffrn_reflns_theta_min 1.75
_diffrn_standards_number 0
_exptl_absorpt_coefficient_mu 0.824
_exptl_absorpt_correction_T_max 0.9370
_exptl_absorpt_correction_T_min 0.8204
_exptl_absorpt_correction_type multi-scan
_exptl_absorpt_process_details 'SADABS (Sheldrick, 2008)'
_exptl_crystal_colour green
_exptl_crystal_density_diffrn 1.306
_exptl_crystal_description plate
_exptl_crystal_F_000 676
_exptl_crystal_size_max 0.25
_exptl_crystal_size_mid 0.20
_exptl_crystal_size_min 0.08
_refine_diff_density_max 0.523
_refine_diff_density_min -0.659
_refine_diff_density_rms 0.076
_refine_ls_extinction_method none
_refine_ls_goodness_of_fit_ref 1.028
_refine_ls_hydrogen_treatment constr
_refine_ls_matrix_type full
_refine_ls_number_parameters 356
_refine_ls_number_reflns 14014
_refine_ls_number_restraints 0
_refine_ls_restrained_S_all 1.028
_refine_ls_R_factor_all 0.0769
_refine_ls_R_factor_gt 0.0411
_refine_ls_shift/su_max 0.001
_refine_ls_shift/su_mean 0.000
_refine_ls_structure_factor_coef Fsqd
_refine_ls_weighting_details 'calc w=1/[\s^2^(Fo^2^)+(0.0386P)^2^+0.1022P] where P=(Fo^2^+2Fc^2^)/3'
_refine_ls_weighting_scheme calc
_refine_ls_wR_factor_gt 0.0851
_refine_ls_wR_factor_ref 0.0971
_reflns_number_gt 9413
_reflns_number_total 14014
_reflns_threshold_expression >2sigma(I)
_cod_data_source_file ja405257s_si_004.cif
_cod_data_source_block eiszh12
_cod_database_code 4120870

loop_
_symmetry_equiv_pos_as_xyz
'x, y, z'
'-x, -y, -z'

loop_
_atom_site_label
_atom_site_type_symbol
_atom_site_fract_x
_atom_site_fract_y
_atom_site_fract_z
_atom_site_U_iso_or_equiv
_atom_site_adp_type
_atom_site_occupancy
_atom_site_symmetry_multiplicity
_atom_site_calc_flag
_atom_site_refinement_flags
Ni1 Ni 0.210370(18) 0.259090(14) 0.123295(15) 0.01778(5) Uani 1 1 d .
S1 S 0.19180(4) 0.15853(3) -0.02542(3) 0.02019(7) Uani 1 1 d .
S2 S 0.09102(4) 0.14558(3) 0.29861(3) 0.02134(7) Uani 1 1 d .
S3 S 0.22251(4) 0.42331(3) 0.21005(3) 0.02336(8) Uani 1 1 d .
N1 N 0.34183(12) 0.31198(9) -0.03923(10) 0.0196(2) Uani 1 1 d .
N2 N 0.33482(12) 0.14345(9) 0.16147(10) 0.0195(2) Uani 1 1 d .
N3 N 0.06002(12) 0.36441(9) 0.12938(10) 0.0194(2) Uani 1 1 d .
N4 N 0.37882(13) 0.25432(10) -0.22040(11) 0.0240(3) Uani 1 1 d .
N5 N 0.27705(14) 0.00304(11) 0.31852(11) 0.0272(3) Uani 1 1 d .
N6 N 0.00442(13) 0.53214(10) 0.20270(11) 0.0222(2) Uani 1 1 d .
C1 C 0.31530(14) 0.24787(11) -0.10512(12) 0.0198(3) Uani 1 1 d .
C2 C 0.24645(15) 0.09034(11) 0.25956(12) 0.0203(3) Uani 1 1 d .
C3 C 0.08311(14) 0.44515(11) 0.17898(12) 0.0195(3) Uani 1 1 d .
C4 C 0.43948(16) 0.38142(12) -0.09032(13) 0.0246(3) Uani 1 1 d .
H4 H 0.4594 0.4260 -0.0451 0.030 Uiso 1 1 calc R
C5 C 0.51247(16) 0.39038(13) -0.20726(14) 0.0287(3) Uani 1 1 d .
H5 H 0.5841 0.4383 -0.2437 0.034 Uiso 1 1 calc R
C6 C 0.47553(16) 0.32560(13) -0.26860(13) 0.0277(3) Uani 1 1 d .
H6 H 0.5217 0.3322 -0.3498 0.033 Uiso 1 1 calc R
C7 C 0.45648(15) 0.10223(12) 0.11679(13) 0.0240(3) Uani 1 1 d .
H7 H 0.5184 0.1366 0.0468 0.029 Uiso 1 1 calc R
C8 C 0.49474(16) 0.01079(12) 0.16962(14) 0.0274(3) Uani 1 1 d .
H8 H 0.5808 -0.0195 0.1374 0.033 Uiso 1 1 calc R
C9 C 0.40044(17) -0.03398(13) 0.27209(15) 0.0302(3) Uani 1 1 d .
H9 H 0.4252 -0.0951 0.3120 0.036 Uiso 1 1 calc R
C10 C -0.04807(15) 0.36946(12) 0.10567(13) 0.0219(3) Uani 1 1 d .
H10 H -0.0658 0.3131 0.0719 0.026 Uiso 1 1 calc R
C11 C -0.13499(15) 0.45493(12) 0.12915(13) 0.0242(3) Uani 1 1 d .
H11 H -0.2129 0.4587 0.1133 0.029 Uiso 1 1 calc R
C12 C -0.10256(15) 0.53468(12) 0.17696(13) 0.0244(3) Uani 1 1 d .
H12 H -0.1599 0.5950 0.1925 0.029 Uiso 1 1 calc R
N7 N 0.08859(12) 0.18109(9) 0.64924(10) 0.0188(2) Uani 1 1 d .
C13 C 0.20494(14) 0.25545(11) 0.59697(12) 0.0215(3) Uani 1 1 d .
H13A H 0.2621 0.2399 0.6414 0.026 Uiso 1 1 calc R
H13B H 0.1714 0.3295 0.6054 0.026 Uiso 1 1 calc R
C14 C 0.28907(15) 0.24851(12) 0.47058(13) 0.0245(3) Uani 1 1 d .
H14A H 0.2353 0.2704 0.4241 0.029 Uiso 1 1 calc R
H14B H 0.3186 0.1738 0.4600 0.029 Uiso 1 1 calc R
C15 C 0.40910(16) 0.31981(13) 0.42886(14) 0.0282(3) Uani 1 1 d .
H15A H 0.4625 0.2976 0.4756 0.034 Uiso 1 1 calc R
H15B H 0.3790 0.3942 0.4403 0.034 Uiso 1 1 calc R
C16 C 0.49539(16) 0.31505(14) 0.30208(14) 0.0327(4) Uani 1 1 d .
H16A H 0.5744 0.3582 0.2802 0.049 Uiso 1 1 calc R
H16B H 0.4453 0.3429 0.2549 0.049 Uiso 1 1 calc R
H16C H 0.5219 0.2410 0.2897 0.049 Uiso 1 1 calc R
C17 C -0.00280(14) 0.20057(11) 0.58495(12) 0.0202(3) Uani 1 1 d .
H17A H -0.0815 0.1553 0.6266 0.024 Uiso 1 1 calc R
H17B H 0.0432 0.1768 0.5080 0.024 Uiso 1 1 calc R
C18 C -0.04957(16) 0.31457(12) 0.56891(13) 0.0247(3) Uani 1 1 d .
H18A H 0.0261 0.3596 0.5171 0.030 Uiso 1 1 calc R
H18B H -0.0875 0.3428 0.6441 0.030 Uiso 1 1 calc R
C19 C -0.15377(16) 0.31788(13) 0.51733(14) 0.0280(3) Uani 1 1 d .
H19A H -0.1171 0.2845 0.4452 0.034 Uiso 1 1 calc R
H19B H -0.2311 0.2760 0.5717 0.034 Uiso 1 1 calc R
C20 C -0.19834(18) 0.43111(14) 0.49187(14) 0.0328(4) Uani 1 1 d .
H20A H -0.2684 0.4298 0.4625 0.049 Uiso 1 1 calc R
H20B H -0.1232 0.4715 0.4340 0.049 Uiso 1 1 calc R
H20C H -0.2322 0.4651 0.5627 0.049 Uiso 1 1 calc R
C21 C 0.01590(15) 0.20108(11) 0.77381(12) 0.0207(3) Uani 1 1 d .
H21A H 0.0805 0.1962 0.8110 0.025 Uiso 1 1 calc R
H21B H -0.0202 0.2748 0.7749 0.025 Uiso 1 1 calc R
C22 C -0.09644(17) 0.12535(12) 0.84511(13) 0.0283(3) Uani 1 1 d .
H22A H -0.0604 0.0523 0.8523 0.034 Uiso 1 1 calc R
H22B H -0.1582 0.1248 0.8056 0.034 Uiso 1 1 calc R
C23 C -0.17144(16) 0.15891(12) 0.96525(13) 0.0256(3) Uani 1 1 d .
H23A H -0.2345 0.1022 1.0130 0.031 Uiso 1 1 calc R
H23B H -0.1075 0.1650 1.0014 0.031 Uiso 1 1 calc R
C24 C -0.24708(17) 0.26375(13) 0.96559(15) 0.0328(4) Uani 1 1 d .
H24A H -0.2998 0.2763 1.0452 0.049 Uiso 1 1 calc R
H24B H -0.3057 0.2606 0.9246 0.049 Uiso 1 1 calc R
H24C H -0.1845 0.3220 0.9272 0.049 Uiso 1 1 calc R
C25 C 0.13464(15) 0.06604(11) 0.64108(13) 0.0215(3) Uani 1 1 d .
H25A H 0.1780 0.0559 0.5587 0.026 Uiso 1 1 calc R
H25B H 0.0560 0.0199 0.6756 0.026 Uiso 1 1 calc R
C26 C 0.22992(17) 0.02903(12) 0.69942(14) 0.0276(3) Uani 1 1 d .
H26A H 0.1948 0.0498 0.7782 0.033 Uiso 1 1 calc R
H26B H 0.3164 0.0638 0.6557 0.033 Uiso 1 1 calc R
C27 C 0.24818(17) -0.09177(12) 0.70516(14) 0.0292(3) Uani 1 1 d .
H27A H 0.3029 -0.1152 0.7505 0.035 Uiso 1 1 calc R
H27B H 0.1606 -0.1255 0.7462 0.035 Uiso 1 1 calc R
C28 C 0.3130(2) -0.13033(16) 0.58806(17) 0.0433(5) Uani 1 1 d .
H28A H 0.3225 -0.2081 0.5977 0.065 Uiso 1 1 calc R
H28B H 0.4004 -0.0983 0.5472 0.065 Uiso 1 1 calc R
H28C H 0.2579 -0.1096 0.5435 0.065 Uiso 1 1 calc R

loop_
_atom_site_aniso_label
_atom_site_aniso_U_11
_atom_site_aniso_U_22
_atom_site_aniso_U_33
_atom_site_aniso_U_23
_atom_site_aniso_U_13
_atom_site_aniso_U_12
Ni1 0.02125(9) 0.01655(8) 0.01854(9) -0.00365(6) -0.01053(7) 0.00039(6)
S1 0.02291(17) 0.01976(16) 0.02044(16) -0.00440(12) -0.01026(13) -0.00153(13)
S2 0.02203(17) 0.02257(17) 0.01912(16) -0.00383(13) -0.00737(13) 0.00081(13)
S3 0.02676(18) 0.02156(17) 0.02882(18) -0.00763(14) -0.01706(15) 0.00124(14)
N1 0.0227(6) 0.0176(5) 0.0218(6) -0.0031(4) -0.0120(5) -0.0007(4)
N2 0.0209(6) 0.0196(5) 0.0205(5) -0.0032(4) -0.0101(5) -0.0016(4)
N3 0.0240(6) 0.0176(5) 0.0195(5) -0.0031(4) -0.0111(5) -0.0018(4)
N4 0.0260(6) 0.0265(6) 0.0205(6) -0.0036(5) -0.0096(5) -0.0012(5)
N5 0.0314(7) 0.0239(6) 0.0254(6) 0.0010(5) -0.0118(6) 0.0029(5)
N6 0.0270(6) 0.0176(5) 0.0231(6) -0.0035(5) -0.0108(5) 0.0013(5)
C1 0.0220(7) 0.0190(6) 0.0216(6) -0.0029(5) -0.0121(5) 0.0019(5)
C2 0.0255(7) 0.0195(6) 0.0194(6) -0.0040(5) -0.0118(5) -0.0004(5)
C3 0.0237(7) 0.0182(6) 0.0177(6) -0.0019(5) -0.0094(5) -0.0011(5)
C4 0.0290(8) 0.0216(7) 0.0269(7) -0.0013(6) -0.0147(6) -0.0040(6)
C5 0.0268(8) 0.0277(8) 0.0295(8) 0.0012(6) -0.0093(6) -0.0060(6)
C6 0.0278(8) 0.0318(8) 0.0214(7) -0.0009(6) -0.0079(6) -0.0011(6)
C7 0.0222(7) 0.0238(7) 0.0261(7) -0.0022(6) -0.0093(6) -0.0022(6)
C8 0.0254(8) 0.0246(7) 0.0347(8) -0.0060(6) -0.0143(7) 0.0051(6)
C9 0.0367(9) 0.0232(7) 0.0331(8) -0.0008(6) -0.0175(7) 0.0036(6)
C10 0.0250(7) 0.0202(7) 0.0234(7) -0.0031(5) -0.0121(6) -0.0019(5)
C11 0.0224(7) 0.0249(7) 0.0270(7) -0.0021(6) -0.0120(6) -0.0001(6)
C12 0.0273(8) 0.0210(7) 0.0244(7) -0.0031(5) -0.0101(6) 0.0044(6)
N7 0.0245(6) 0.0168(5) 0.0184(5) -0.0039(4) -0.0115(5) 0.0008(4)
C13 0.0252(7) 0.0195(6) 0.0235(7) -0.0034(5) -0.0129(6) -0.0017(5)
C14 0.0253(7) 0.0264(7) 0.0226(7) -0.0021(6) -0.0098(6) -0.0029(6)
C15 0.0241(8) 0.0255(7) 0.0335(8) -0.0060(6) -0.0091(6) 0.0020(6)
C16 0.0252(8) 0.0371(9) 0.0319(8) 0.0025(7) -0.0096(7) 0.0039(7)
C17 0.0234(7) 0.0216(6) 0.0188(6) -0.0043(5) -0.0111(5) 0.0011(5)
C18 0.0311(8) 0.0210(7) 0.0248(7) -0.0026(6) -0.0144(6) 0.0023(6)
C19 0.0277(8) 0.0292(8) 0.0287(8) -0.0033(6) -0.0137(6) 0.0055(6)
C20 0.0345(9) 0.0357(9) 0.0265(8) -0.0004(7) -0.0126(7) 0.0092(7)
C21 0.0280(7) 0.0190(6) 0.0171(6) -0.0047(5) -0.0100(5) -0.0002(5)
C22 0.0392(9) 0.0218(7) 0.0226(7) -0.0044(6) -0.0088(7) -0.0080(6)
C23 0.0288(8) 0.0257(7) 0.0216(7) -0.0031(6) -0.0082(6) -0.0053(6)
C24 0.0270(8) 0.0301(8) 0.0357(9) -0.0034(7) -0.0062(7) -0.0024(7)
C25 0.0291(8) 0.0166(6) 0.0231(7) -0.0058(5) -0.0141(6) 0.0027(5)
C26 0.0365(9) 0.0230(7) 0.0321(8) -0.0091(6) -0.0220(7) 0.0063(6)
C27 0.0366(9) 0.0228(7) 0.0350(9) -0.0045(6) -0.0218(7) 0.0059(6)
C28 0.0601(13) 0.0392(10) 0.0485(11) -0.0223(9) -0.0386(10) 0.0250(9)

loop_
_atom_type_symbol
_atom_type_description
_atom_type_scat_dispersion_real
_atom_type_scat_dispersion_imag
_atom_type_scat_source
C C 0.0033 0.0016 'International Tables Vol C Tables 4.2.6.8 and 6.1.1.4'
H H 0.0000 0.0000 'International Tables Vol C Tables 4.2.6.8 and 6.1.1.4'
N N 0.0061 0.0033 'International Tables Vol C Tables 4.2.6.8 and 6.1.1.4'
S S 0.1246 0.1234 'International Tables Vol C Tables 4.2.6.8 and 6.1.1.4'
Ni Ni 0.3393 1.1124 'International Tables Vol C Tables 4.2.6.8 and 6.1.1.4'

loop_
_geom_angle_atom_site_label_1
_geom_angle_atom_site_label_2
_geom_angle_atom_site_label_3
_geom_angle
N3 Ni1 N1 98.21(5)
N3 Ni1 N2 165.41(5)
N1 Ni1 N2 96.08(5)
N3 Ni1 S2 97.22(4)
N1 Ni1 S2 162.24(4)
N2 Ni1 S2 69.16(4)
N3 Ni1 S1 96.12(4)
N1 Ni1 S1 68.08(4)
N2 Ni1 S1 91.89(4)
S2 Ni1 S1 101.561(19)
N3 Ni1 S3 67.71(4)
N1 Ni1 S3 95.21(4)
N2 Ni1 S3 108.13(4)
S2 Ni1 S3 98.752(19)
S1 Ni1 S3 155.511(14)
C1 S1 Ni1 76.92(5)
C2 S2 Ni1 78.58(5)
C3 S3 Ni1 76.36(5)
C4 N1 C1 118.48(13)
C4 N1 Ni1 139.19(10)
C1 N1 Ni1 102.24(9)
C7 N2 C2 117.93(12)
C7 N2 Ni1 141.65(10)
C2 N2 Ni1 99.75(9)
C10 N3 C3 118.57(13)
C10 N3 Ni1 138.00(10)
C3 N3 Ni1 103.28(9)
C6 N4 C1 116.16(13)
C9 N5 C2 115.90(14)
C12 N6 C3 115.98(13)
N4 C1 N1 123.49(13)
N4 C1 S1 123.74(11)
N1 C1 S1 112.76(10)
N5 C2 N2 123.97(14)
N5 C2 S2 123.54(12)
N2 C2 S2 112.49(10)
N6 C3 N3 123.69(13)
N6 C3 S3 123.66(11)
N3 C3 S3 112.65(10)
N1 C4 C5 121.63(14)
N1 C4 H4 119.2
C5 C4 H4 119.2
C4 C5 C6 116.24(14)
C4 C5 H5 121.9
C6 C5 H5 121.9
N4 C6 C5 123.90(14)
N4 C6 H6 118.1
C5 C6 H6 118.1
N2 C7 C8 121.71(14)
N2 C7 H7 119.1
C8 C7 H7 119.1
C7 C8 C9 116.06(15)
C7 C8 H8 122.0
C9 C8 H8 122.0
N5 C9 C8 124.25(15)
N5 C9 H9 117.9
C8 C9 H9 117.9
N3 C10 C11 121.35(14)
N3 C10 H10 119.3
C11 C10 H10 119.3
C10 C11 C12 116.39(14)
C10 C11 H11 121.8
C12 C11 H11 121.8
N6 C12 C11 124.00(14)
N6 C12 H12 118.0
C11 C12 H12 118.0
C13 N7 C17 111.20(11)
C13 N7 C25 110.76(11)
C17 N7 C25 106.11(10)
C13 N7 C21 107.22(10)
C17 N7 C21 110.38(11)
C25 N7 C21 111.22(10)
N7 C13 C14 114.98(11)
N7 C13 H13A 108.5
C14 C13 H13A 108.5
N7 C13 H13B 108.5
C14 C13 H13B 108.5
H13A C13 H13B 107.5
C13 C14 C15 110.86(13)
C13 C14 H14A 109.5
C15 C14 H14A 109.5
C13 C14 H14B 109.5
C15 C14 H14B 109.5
H14A C14 H14B 108.1
C14 C15 C16 112.20(14)
C14 C15 H15A 109.2
C16 C15 H15A 109.2
C14 C15 H15B 109.2
C16 C15 H15B 109.2
H15A C15 H15B 107.9
C15 C16 H16A 109.5
C15 C16 H16B 109.5
H16A C16 H16B 109.5
C15 C16 H16C 109.5
H16A C16 H16C 109.5
H16B C16 H16C 109.5
N7 C17 C18 116.06(12)
N7 C17 H17A 108.3
C18 C17 H17A 108.3
N7 C17 H17B 108.3
C18 C17 H17B 108.3
H17A C17 H17B 107.4
C17 C18 C19 109.27(13)
C17 C18 H18A 109.8
C19 C18 H18A 109.8
C17 C18 H18B 109.8
C19 C18 H18B 109.8
H18A C18 H18B 108.3
C20 C19 C18 111.84(14)
C20 C19 H19A 109.2
C18 C19 H19A 109.2
C20 C19 H19B 109.2
C18 C19 H19B 109.2
H19A C19 H19B 107.9
C19 C20 H20A 109.5
C19 C20 H20B 109.5
H20A C20 H20B 109.5
C19 C20 H20C 109.5
H20A C20 H20C 109.5
H20B C20 H20C 109.5
C22 C21 N7 115.19(11)
C22 C21 H21A 108.5
N7 C21 H21A 108.5
C22 C21 H21B 108.5
N7 C21 H21B 108.5
H21A C21 H21B 107.5
C21 C22 C23 110.97(12)
C21 C22 H22A 109.4
C23 C22 H22A 109.4
C21 C22 H22B 109.4
C23 C22 H22B 109.4
H22A C22 H22B 108.0
C24 C23 C22 114.03(13)
C24 C23 H23A 108.7
C22 C23 H23A 108.7
C24 C23 H23B 108.7
C22 C23 H23B 108.7
H23A C23 H23B 107.6
C23 C24 H24A 109.5
C23 C24 H24B 109.5
H24A C24 H24B 109.5
C23 C24 H24C 109.5
H24A C24 H24C 109.5
H24B C24 H24C 109.5
N7 C25 C26 115.18(12)
N7 C25 H25A 108.5
C26 C25 H25A 108.5
N7 C25 H25B 108.5
C26 C25 H25B 108.5
H25A C25 H25B 107.5
C25 C26 C27 110.03(13)
C25 C26 H26A 109.7
C27 C26 H26A 109.7
C25 C26 H26B 109.7
C27 C26 H26B 109.7
H26A C26 H26B 108.2
C28 C27 C26 113.49(14)
C28 C27 H27A 108.9
C26 C27 H27A 108.9
C28 C27 H27B 108.9
C26 C27 H27B 108.9
H27A C27 H27B 107.7
C27 C28 H28A 109.5
C27 C28 H28B 109.5
H28A C28 H28B 109.5
C27 C28 H28C 109.5
H28A C28 H28C 109.5
H28B C28 H28C 109.5

loop_
_geom_bond_atom_site_label_1
_geom_bond_atom_site_label_2
_geom_bond_distance
Ni1 N3 2.0381(12)
Ni1 N1 2.0533(12)
Ni1 N2 2.0755(12)
Ni1 S2 2.4145(5)
Ni1 S1 2.5002(5)
Ni1 S3 2.5220(5)
S1 C1 1.7202(15)
S2 C2 1.7116(15)
S3 C3 1.7215(15)
N1 C4 1.3299(19)
N1 C1 1.3635(19)
N2 C7 1.3340(19)
N2 C2 1.3629(18)
N3 C10 1.3301(18)
N3 C3 1.3597(18)
N4 C6 1.336(2)
N4 C1 1.3482(19)
N5 C9 1.332(2)
N5 C2 1.3475(19)
N6 C12 1.335(2)
N6 C3 1.3482(19)
C4 C5 1.379(2)
C4 H4 0.9500
C5 C6 1.385(2)
C5 H5 0.9500
C6 H6 0.9500
C7 C8 1.382(2)
C7 H7 0.9500
C8 C9 1.382(2)
C8 H8 0.9500
C9 H9 0.9500
C10 C11 1.380(2)
C10 H10 0.9500
C11 C12 1.381(2)
C11 H11 0.9500
C12 H12 0.9500
N7 C13 1.5117(18)
N7 C17 1.5128(18)
N7 C25 1.5156(18)
N7 C21 1.5194(18)
C13 C14 1.521(2)
C13 H13A 0.9900
C13 H13B 0.9900
C14 C15 1.521(2)
C14 H14A 0.9900
C14 H14B 0.9900
C15 C16 1.525(2)
C15 H15A 0.9900
C15 H15B 0.9900
C16 H16A 0.9800
C16 H16B 0.9800
C16 H16C 0.9800
C17 C18 1.515(2)
C17 H17A 0.9900
C17 H17B 0.9900
C18 C19 1.521(2)
C18 H18A 0.9900
C18 H18B 0.9900
C19 C20 1.518(2)
C19 H19A 0.9900
C19 H19B 0.9900
C20 H20A 0.9800
C20 H20B 0.9800
C20 H20C 0.9800
C21 C22 1.519(2)
C21 H21A 0.9900
C21 H21B 0.9900
C22 C23 1.532(2)
C22 H22A 0.9900
C22 H22B 0.9900
C23 C24 1.520(2)
C23 H23A 0.9900
C23 H23B 0.9900
C24 H24A 0.9800
C24 H24B 0.9800
C24 H24C 0.9800
C25 C26 1.520(2)
C25 H25A 0.9900
C25 H25B 0.9900
C26 C27 1.526(2)
C26 H26A 0.9900
C26 H26B 0.9900
C27 C28 1.514(2)
C27 H27A 0.9900
C27 H27B 0.9900
C28 H28A 0.9800
C28 H28B 0.9800
C28 H28C 0.9800

loop_
_geom_torsion_atom_site_label_1
_geom_torsion_atom_site_label_2
_geom_torsion_atom_site_label_3
_geom_torsion_atom_site_label_4
_geom_torsion
N3 Ni1 S1 C1 96.39(6)
N1 Ni1 S1 C1 -0.02(6)
N2 Ni1 S1 C1 -95.82(6)
S2 Ni1 S1 C1 -164.93(5)
S3 Ni1 S1 C1 49.61(6)
N3 Ni1 S2 C2 -175.43(6)
N1 Ni1 S2 C2 34.41(13)
N2 Ni1 S2 C2 -0.83(6)
S1 Ni1 S2 C2 86.77(5)
S3 Ni1 S2 C2 -106.98(5)
N3 Ni1 S3 C3 0.47(6)
N1 Ni1 S3 C3 97.23(6)
N2 Ni1 S3 C3 -164.62(6)
S2 Ni1 S3 C3 -93.79(5)
S1 Ni1 S3 C3 52.02(6)
N3 Ni1 N1 C4 90.51(16)
N2 Ni1 N1 C4 -86.58(16)
S2 Ni1 N1 C4 -119.41(16)
S1 Ni1 N1 C4 -176.17(16)
S3 Ni1 N1 C4 22.32(16)
N3 Ni1 N1 C1 -93.30(9)
N2 Ni1 N1 C1 89.62(9)
S2 Ni1 N1 C1 56.78(16)
S1 Ni1 N1 C1 0.03(8)
S3 Ni1 N1 C1 -161.48(8)
N3 Ni1 N2 C7 -167.76(17)
N1 Ni1 N2 C7 0.70(17)
S2 Ni1 N2 C7 170.51(17)
S1 Ni1 N2 C7 68.85(16)
S3 Ni1 N2 C7 -96.82(16)
N3 Ni1 N2 C2 22.8(2)
N1 Ni1 N2 C2 -168.77(9)
S2 Ni1 N2 C2 1.03(8)
S1 Ni1 N2 C2 -100.62(8)
S3 Ni1 N2 C2 93.70(8)
N1 Ni1 N3 C10 92.04(15)
N2 Ni1 N3 C10 -99.6(2)
S2 Ni1 N3 C10 -79.14(15)
S1 Ni1 N3 C10 23.38(15)
S3 Ni1 N3 C10 -175.68(16)
N1 Ni1 N3 C3 -92.89(9)
N2 Ni1 N3 C3 75.5(2)
S2 Ni1 N3 C3 95.94(9)
S1 Ni1 N3 C3 -161.54(8)
S3 Ni1 N3 C3 -0.60(8)
C6 N4 C1 N1 2.6(2)
C6 N4 C1 S1 -177.71(12)
C4 N1 C1 N4 -3.1(2)
Ni1 N1 C1 N4 179.69(12)
C4 N1 C1 S1 177.13(11)
Ni1 N1 C1 S1 -0.04(11)
Ni1 S1 C1 N4 -179.70(13)
Ni1 S1 C1 N1 0.03(9)
C9 N5 C2 N2 -3.4(2)
C9 N5 C2 S2 175.47(12)
C7 N2 C2 N5 4.9(2)
Ni1 N2 C2 N5 177.54(12)
C7 N2 C2 S2 -174.10(11)
Ni1 N2 C2 S2 -1.47(11)
Ni1 S2 C2 N5 -177.75(13)
Ni1 S2 C2 N2 1.27(9)
C12 N6 C3 N3 1.5(2)
C12 N6 C3 S3 -177.52(11)
C10 N3 C3 N6 -2.0(2)
Ni1 N3 C3 N6 -178.25(11)
C10 N3 C3 S3 177.13(10)
Ni1 N3 C3 S3 0.88(11)
Ni1 S3 C3 N6 178.42(13)
Ni1 S3 C3 N3 -0.71(9)
C1 N1 C4 C5 0.7(2)
Ni1 N1 C4 C5 176.43(12)
N1 C4 C5 C6 2.0(2)
C1 N4 C6 C5 0.4(2)
C4 C5 C6 N4 -2.6(2)
C2 N2 C7 C8 -2.4(2)
Ni1 N2 C7 C8 -170.66(12)
N2 C7 C8 C9 -1.1(2)
C2 N5 C9 C8 -0.5(2)
C7 C8 C9 N5 2.7(3)
C3 N3 C10 C11 0.8(2)
Ni1 N3 C10 C11 175.31(11)
N3 C10 C11 C12 0.7(2)
C3 N6 C12 C11 0.2(2)
C10 C11 C12 N6 -1.2(2)
C17 N7 C13 C14 -58.16(15)
C25 N7 C13 C14 59.57(15)
C21 N7 C13 C14 -178.91(12)
N7 C13 C14 C15 -175.56(12)
C13 C14 C15 C16 -179.76(13)
C13 N7 C17 C18 -52.58(16)
C25 N7 C17 C18 -173.09(12)
C21 N7 C17 C18 66.29(15)
N7 C17 C18 C19 -172.61(12)
C17 C18 C19 C20 -176.30(13)
C13 N7 C21 C22 -173.76(12)
C17 N7 C21 C22 64.98(16)
C25 N7 C21 C22 -52.53(16)
N7 C21 C22 C23 -174.45(12)
C21 C22 C23 C24 67.07(18)
C13 N7 C25 C26 58.54(16)
C17 N7 C25 C26 179.34(13)
C21 N7 C25 C26 -60.59(16)
N7 C25 C26 C27 169.31(13)
C25 C26 C27 C28 64.43(19)
